data_2102483
loop_
_publ_author_name
'Parkin, Sean'
'Hao, Xiang'
'Brock, Carolyn Pratt'

_publ_section_title
;
 2-Biphenylol revisited
;
_journal_issue 2
_journal_name_full 'Acta Crystallographica Section B'
_journal_page_first 197
_journal_page_last 203
_journal_paper_doi 10.1107/S0108768104003696
_journal_volume 60
_journal_year 2004
_chemical_formula_sum 'C12 H10 O'
_chemical_formula_weight 170.20
_chemical_name_common 2-biphenylol
_chemical_name_systematic
;
 ?
;
_space_group_IT_number 43
_symmetry_cell_setting orthorhombic
_symmetry_space_group_name_Hall 'F 2 -2d'
_symmetry_space_group_name_H-M 'F d d 2'
_atom_sites_solution_hydrogens geom
_atom_sites_solution_primary direct
_atom_sites_solution_secondary difmap
_audit_creation_method SHELXL-97
_cell_angle_alpha 90.00
_cell_angle_beta 90.00
_cell_angle_gamma 90.00
_cell_formula_units_Z 8
_cell_length_a 12.875(3)
_cell_length_b 23.416(5)
_cell_length_c 5.7500(12)
_cell_measurement_reflns_used 587
_cell_measurement_temperature 90.0(2)
_cell_measurement_theta_max 27.48
_cell_measurement_theta_min 1.00
_cell_volume 1733.5(7)
_computing_cell_refinement 'SCALEPACK (Otwinowski & Minor, 1997)'
_computing_data_collection 'COLLECT (Nonius, 1998)'
_computing_data_reduction 'DENZO-SMN (Otwinowski & Minor, 1997)'
_computing_molecular_graphics 'XP in Siemens SHELXTL (Sheldrick, 1994)'
_computing_publication_material
;
SHELX97-2 (Sheldrick, 1997) and local procedures
;
_computing_structure_refinement 'SHELXL-97 (Sheldrick, 1997)'
_computing_structure_solution 'SHELXS-97 (Sheldrick, 1990)'
_diffrn_ambient_temperature 90(2)
_diffrn_detector_area_resol_mean 18
_diffrn_measured_fraction_theta_full 0.998
_diffrn_measured_fraction_theta_max 0.998
_diffrn_measurement_device_type 'Nonius KappaCCD diffractometer'
_diffrn_measurement_method '\w scans at fixed \c = 55\%'
_diffrn_radiation_monochromator graphite
_diffrn_radiation_source 'fine-focus sealed tube'
_diffrn_radiation_type MoK\a
_diffrn_radiation_wavelength 0.71073
_diffrn_reflns_av_R_equivalents 0.0330
_diffrn_reflns_av_sigmaI/netI 0.0160
_diffrn_reflns_limit_h_max 16
_diffrn_reflns_limit_h_min -16
_diffrn_reflns_limit_k_max 30
_diffrn_reflns_limit_k_min -29
_diffrn_reflns_limit_l_max 7
_diffrn_reflns_limit_l_min -7
_diffrn_reflns_number 964
_diffrn_reflns_theta_full 27.46
_diffrn_reflns_theta_max 27.46
_diffrn_reflns_theta_min 3.48
_diffrn_standards_decay_% <1
_exptl_absorpt_coefficient_mu 0.082
_exptl_absorpt_correction_T_max 0.9839
_exptl_absorpt_correction_T_min 0.9681
_exptl_absorpt_correction_type multi-scan
_exptl_absorpt_process_details 'SCALEPACK (Otwinowski & Minor, 1997)'
_exptl_crystal_colour colourless
_exptl_crystal_density_diffrn 1.304
_exptl_crystal_density_method 'not measured'
_exptl_crystal_description rod
_exptl_crystal_F_000 720
_exptl_crystal_size_max 0.40
_exptl_crystal_size_mid 0.30
_exptl_crystal_size_min 0.20
_refine_diff_density_max 0.125
_refine_diff_density_min -0.117
_refine_ls_abs_structure_details 'Flack H D (1983), Acta Cryst. A39, 876-881'
_refine_ls_abs_structure_Flack -1(2)
_refine_ls_extinction_coef 0.0104(14)
_refine_ls_extinction_expression Fc^*^=kFc[1+0.001xFc^2^\l^3^/sin(2\q)]^-1/4^
_refine_ls_extinction_method SHELXL
_refine_ls_goodness_of_fit_ref 1.078
_refine_ls_hydrogen_treatment constr
_refine_ls_matrix_type full
_refine_ls_number_parameters 90
_refine_ls_number_reflns 964
_refine_ls_number_restraints 57
_refine_ls_restrained_S_all 1.086
_refine_ls_R_factor_all 0.0313
_refine_ls_R_factor_gt 0.0298
_refine_ls_shift/su_max 0.001
_refine_ls_shift/su_mean 0.000
_refine_ls_structure_factor_coef Fsqd
_refine_ls_weighting_details 'calc w=1/[\s^2^(Fo^2^)+(0.0324P)^2^+1.5151P] where P=(Fo^2^+2Fc^2^)/3'
_refine_ls_weighting_scheme calc
_refine_ls_wR_factor_gt 0.0725
_refine_ls_wR_factor_ref 0.0738
_reflns_number_gt 931
_reflns_number_total 964
_reflns_threshold_expression >2\s(I)
_cod_data_source_file bs5004.cif
_cod_data_source_block k03121
_cod_original_cell_volume 1733.5(6)
_cod_original_sg_symbol_H-M Fdd2
_cod_database_code 2102483

loop_
_symmetry_equiv_pos_as_xyz
'x, y, z'
'-x, -y, z'
'x+1/4, -y+1/4, z+1/4'
'-x+1/4, y+1/4, z+1/4'
'x, y+1/2, z+1/2'
'-x, -y+1/2, z+1/2'
'x+1/4, -y+3/4, z+3/4'
'-x+1/4, y+3/4, z+3/4'
'x+1/2, y, z+1/2'
'-x+1/2, -y, z+1/2'
'x+3/4, -y+1/4, z+3/4'
'-x+3/4, y+1/4, z+3/4'
'x+1/2, y+1/2, z'
'-x+1/2, -y+1/2, z'
'x+3/4, -y+3/4, z+1/4'
'-x+3/4, y+3/4, z+1/4'

loop_
_atom_site_label
_atom_site_fract_x
_atom_site_fract_y
_atom_site_fract_z
_atom_site_U_iso_or_equiv
_atom_site_adp_type
_atom_site_calc_flag
_atom_site_refinement_flags
_atom_site_occupancy
_atom_site_disorder_group
_atom_site_type_symbol
C1 0.2024(2) 0.23209(15) 0.4721(3) 0.0154(5) Uani d PDU 0.811(6) 1 C
C2 0.1819(2) 0.19430(14) 0.2871(2) 0.0185(5) Uani d PDU 0.811(6) 1 C
C3 0.0944(3) 0.16020(16) 0.2882(3) 0.0233(6) Uani d PDU 0.811(6) 1 C
H3 0.0823 0.1346 0.1628 0.028 Uiso calc PR 0.811(6) 1 H
C4 0.0239(3) 0.16294(15) 0.4714(3) 0.0245(5) Uani d PDU 0.811(6) 1 C
H4 -0.0366 0.1398 0.4708 0.029 Uiso calc PR 0.811(6) 1 H
C5 0.0432(2) 0.20004(14) 0.6556(3) 0.0229(5) Uani d PDU 0.811(6) 1 C
H5 -0.0045 0.2022 0.7814 0.027 Uiso calc PR 0.811(6) 1 H
C6 0.1314(2) 0.23368(11) 0.6562(2) 0.0182(5) Uani d PDU 0.811(6) 1 C
H6 0.1441 0.2584 0.7842 0.022 Uiso calc PR 0.811(6) 1 H
O2 0.25760(16) 0.18801(8) 0.1146(4) 0.0245(6) Uani d PDU 0.406(3) 1 O
H2 0.2359 0.1655 0.0118 0.029 Uiso calc PR 0.406(3) 1 H
C1' 0.2035(11) 0.2299(7) 0.422(3) 0.0154(5) Uani d PDU 0.189(6) 2 C
C2' 0.1362(11) 0.2342(5) 0.600(2) 0.0182(5) Uani d PDU 0.189(6) 2 C
C3' 0.0428(11) 0.1986(7) 0.599(2) 0.0229(5) Uani d PDU 0.189(6) 2 C
H3' -0.0072 0.2008 0.7200 0.027 Uiso calc PR 0.189(6) 2 H
C4' 0.0310(13) 0.1621(8) 0.416(3) 0.0245(5) Uani d PDU 0.189(6) 2 C
H4' -0.0281 0.1378 0.4151 0.029 Uiso calc PR 0.189(6) 2 H
C5' 0.0972(15) 0.1584(8) 0.238(3) 0.0233(6) Uani d PDU 0.189(6) 2 C
H5' 0.0847 0.1321 0.1157 0.028 Uiso calc PR 0.189(6) 2 H
C6' 0.1882(12) 0.1946(7) 0.233(3) 0.0185(5) Uani d PDU 0.189(6) 2 C
H6' 0.2352 0.1941 0.1054 0.022 Uiso calc PR 0.189(6) 2 H
O2' 0.1473(8) 0.2687(4) 0.8009(19) 0.033(3) Uiso d PDU 0.094(3) 2 O
H2' 0.0954 0.2901 0.8139 0.049 Uiso calc PR 0.094(3) 2 H

loop_
_atom_site_aniso_label
_atom_site_aniso_U_11
_atom_site_aniso_U_22
_atom_site_aniso_U_33
_atom_site_aniso_U_12
_atom_site_aniso_U_13
_atom_site_aniso_U_23
C1 0.0182(5) 0.0172(6) 0.0109(14) 0.0018(4) -0.0006(9) 0.0012(9)
C2 0.0229(7) 0.0222(6) 0.0103(15) 0.0009(5) 0.0025(9) 0.0004(10)
C3 0.0281(7) 0.0242(6) 0.0177(17) -0.0028(5) -0.0026(11) -0.0025(10)
C4 0.0227(8) 0.0274(6) 0.0236(16) -0.0044(6) 0.0015(10) 0.0017(11)
C5 0.0222(5) 0.0294(6) 0.0170(13) 0.0002(5) 0.0038(9) 0.0026(10)
C6 0.0204(6) 0.0238(6) 0.0105(13) 0.0022(5) 0.0036(9) 0.0000(8)
O2 0.0323(12) 0.0237(11) 0.0175(11) -0.0041(8) 0.0011(8) -0.0026(9)
C1' 0.0182(5) 0.0172(6) 0.0109(14) 0.0018(4) -0.0006(9) 0.0012(9)
C2' 0.0204(6) 0.0238(6) 0.0105(13) 0.0022(5) 0.0036(9) 0.0000(8)
C3' 0.0222(5) 0.0294(6) 0.0170(13) 0.0002(5) 0.0038(9) 0.0026(10)
C4' 0.0227(8) 0.0274(6) 0.0236(16) -0.0044(6) 0.0015(10) 0.0017(11)
C5' 0.0281(7) 0.0242(6) 0.0177(17) -0.0028(5) -0.0026(11) -0.0025(10)
C6' 0.0229(7) 0.0222(6) 0.0103(15) 0.0009(5) 0.0025(9) 0.0004(10)

loop_
_atom_type_symbol
_atom_type_description
_atom_type_scat_dispersion_real
_atom_type_scat_dispersion_imag
_atom_type_scat_source
C C 0.0033 0.0016 'International Tables Vol C Tables 4.2.6.8 and 6.1.1.4'
H H 0.0000 0.0000 'International Tables Vol C Tables 4.2.6.8 and 6.1.1.4'
O O 0.0106 0.0060 'International Tables Vol C Tables 4.2.6.8 and 6.1.1.4'

loop_
_geom_angle_atom_site_label_1
_geom_angle_atom_site_label_2
_geom_angle_atom_site_label_3
_geom_angle_site_symmetry_3
_geom_angle
C6 C1 C2 . 117.74(19)
C6 C1 C1 14 121.6(2)
C2 C1 C1 14 120.6(2)
C3 C2 O2 . 120.7(2)
C3 C2 C1 . 120.86(18)
O2 C2 C1 . 118.1(2)
C2 C3 C4 . 120.57(19)
C2 C3 H3 . 119.7
C4 C3 H3 . 119.7
C5 C4 C3 . 119.25(19)
C5 C4 H4 . 120.4
C3 C4 H4 . 120.4
C6 C5 C4 . 120.26(18)
C6 C5 H5 . 119.9
C4 C5 H5 . 119.9
C5 C6 C1 . 121.31(17)
C5 C6 H6 . 119.3
C1 C6 H6 . 119.3
C2' C1' C6' . 123.6(9)
C2' C1' C1' 14 117.4(11)
C6' C1' C1' 14 118.8(9)
C1' C2' O2' . 126.8(10)
C1' C2' C3' . 118.8(9)
O2' C2' C3' . 114.3(9)
C4' C3' C2' . 116.9(9)
C4' C3' H3' . 121.5
C2' C3' H3' . 121.5
C5' C4' C3' . 124.1(9)
C5' C4' H4' . 118.0
C3' C4' H4' . 118.0
C4' C5' C6' . 119.8(9)
C4' C5' H5' . 120.1
C6' C5' H5' . 120.1
C1' C6' C5' . 116.7(9)
C1' C6' H6' . 121.6
C5' C6' H6' . 121.6
C2' O2' H2' . 109.5

loop_
_geom_bond_atom_site_label_1
_geom_bond_atom_site_label_2
_geom_bond_site_symmetry_2
_geom_bond_distance
C1 C6 . 1.399(2)
C1 C2 . 1.409(2)
C1 C1 14 1.485(6)
C2 C3 . 1.380(3)
C2 O2 . 1.399(3)
C3 C4 . 1.392(3)
C3 H3 . 0.9500
C4 C5 . 1.392(3)
C4 H4 . 0.9500
C5 C6 . 1.382(3)
C5 H5 . 0.9500
C6 H6 . 0.9500
O2 H2 . 0.8400
C1' C2' . 1.346(12)
C1' C6' . 1.379(12)
C1' C1' 14 1.52(3)
C2' O2' . 1.415(12)
C2' C3' . 1.464(14)
C3' C4' . 1.363(13)
C3' H3' . 0.9500
C4' C5' . 1.334(13)
C4' H4' . 0.9500
C5' C6' . 1.446(15)
C5' H5' . 0.9500
C6' H6' . 0.9500
O2' H2' . 0.8400

loop_
_geom_torsion_atom_site_label_1
_geom_torsion_atom_site_label_2
_geom_torsion_atom_site_label_3
_geom_torsion_atom_site_label_4
_geom_torsion_site_symmetry_1
_geom_torsion
C6 C1 C2 C3 . 0.1(4)
C1 C1 C2 C3 14 178.9(4)
C6 C1 C2 O2 . -173.4(2)
C1 C1 C2 O2 14 5.3(5)
O2 C2 C3 C4 . 174.1(3)
C1 C2 C3 C4 . 0.8(5)
C2 C3 C4 C5 . -0.8(6)
C3 C4 C5 C6 . -0.1(5)
C4 C5 C6 C1 . 1.0(4)
C2 C1 C6 C5 . -1.0(3)
C1 C1 C6 C5 14 -179.7(4)
C6' C1' C2' O2' . 178.9(15)
C1' C1' C2' O2' 14 -6(2)
C6' C1' C2' C3' . 1.8(16)
C1' C1' C2' C3' 14 176.6(18)
C1' C2' C3' C4' . 1.1(15)
O2' C2' C3' C4' . -176.4(14)
C2' C3' C4' C5' . -2(3)
C3' C4' C5' C6' . 0(3)
C2' C1' C6' C5' . -4(2)
C1' C1' C6' C5' 14 -178.3(19)
C4' C5' C6' C1' . 3(3)
